data_2202773
loop_
_publ_author_name
'Nagarajan Vembu'
'Maruthai Nallu'
'Jered Garrison'
'Wiley J. Youngs'

_publ_section_title
;
 4-Chlorophenyl 4-toluenesulfonate: supramolecular aggregation through
 C---H&#x00B7;&#x00B7;&#x00B7;O, C--H&#x00B7;&#x00B7;&#x00B7;Cl and
 C---H&#x00B7;&#x00B7;&#x00B7;\p interactions
;
_journal_issue 7
_journal_name_full 'Acta Crystallographica Section E'
_journal_page_first o936
_journal_page_last o938
_journal_paper_doi 10.1107/S1600536803012066
_journal_volume 59
_journal_year 2003
_chemical_formula_moiety 'C13 H11 Cl O3 S'
_chemical_formula_sum 'C13 H11 Cl O3 S'
_chemical_formula_weight 282.73
_chemical_melting_point 343.5(5)
_chemical_name_common '4-chlorophenyl p-toluenesulfonate'
_chemical_name_systematic
;
4-chlorophenyl 4-toluenesulfonate
;
_space_group_IT_number 33
_symmetry_cell_setting orthorhombic
_symmetry_space_group_name_Hall 'P 2c -2n'
_symmetry_space_group_name_H-M 'P n a 21'
_atom_sites_solution_hydrogens geom
_atom_sites_solution_primary direct
_atom_sites_solution_secondary difmap
_audit_creation_method SHELXL-97
_cell_angle_alpha 90.00
_cell_angle_beta 90.00
_cell_angle_gamma 90.00
_cell_formula_units_Z 4
_cell_length_a 5.8937(6)
_cell_length_b 27.647(3)
_cell_length_c 7.9171(8)
_cell_measurement_reflns_used 8098
_cell_measurement_temperature 100(2)
_cell_measurement_theta_max 28.27
_cell_measurement_theta_min 2.57
_cell_volume 1290.0(2)
_computing_cell_refinement SMART
_computing_data_collection 'SMART (Bruker, 1998)'
_computing_data_reduction 'SAINT (Bruker, 1998)'
_computing_molecular_graphics SHELXTL
_computing_publication_material SHELXTL
_computing_structure_refinement SHELXTL
_computing_structure_solution 'SHELXTL (Sheldrick, 1998)'
_diffrn_ambient_temperature 100(2)
_diffrn_measured_fraction_theta_full 0.980
_diffrn_measured_fraction_theta_max 0.980
_diffrn_measurement_device_type 'CCD area detector'
_diffrn_measurement_method '\f and \w scans'
_diffrn_radiation_monochromator graphite
_diffrn_radiation_source 'fine-focus sealed tube'
_diffrn_radiation_type MoK\a
_diffrn_radiation_wavelength 0.71073
_diffrn_reflns_av_R_equivalents 0.0342
_diffrn_reflns_av_sigmaI/netI 0.0350
_diffrn_reflns_limit_h_max 7
_diffrn_reflns_limit_h_min -7
_diffrn_reflns_limit_k_max 36
_diffrn_reflns_limit_k_min -35
_diffrn_reflns_limit_l_max 10
_diffrn_reflns_limit_l_min -10
_diffrn_reflns_number 10721
_diffrn_reflns_theta_full 28.31
_diffrn_reflns_theta_max 28.31
_diffrn_reflns_theta_min 1.47
_diffrn_standards_decay_% 0
_exptl_absorpt_coefficient_mu 0.454
_exptl_absorpt_correction_T_max 0.9560
_exptl_absorpt_correction_T_min 0.8049
_exptl_absorpt_correction_type multi-scan
_exptl_absorpt_process_details '(SADABS; Sheldrick, 1996)'
_exptl_crystal_colour colorless
_exptl_crystal_density_diffrn 1.456
_exptl_crystal_density_method 'not measured'
_exptl_crystal_description plate
_exptl_crystal_F_000 584
_exptl_crystal_size_max 0.50
_exptl_crystal_size_mid 0.30
_exptl_crystal_size_min 0.10
_refine_diff_density_max 0.768
_refine_diff_density_min -0.263
_refine_ls_abs_structure_details 'Flack(1983), 1384 Friedel pairs'
_refine_ls_abs_structure_Flack 0.00(7)
_refine_ls_extinction_method none
_refine_ls_goodness_of_fit_ref 1.117
_refine_ls_hydrogen_treatment refall
_refine_ls_matrix_type full
_refine_ls_number_parameters 207
_refine_ls_number_reflns 3099
_refine_ls_number_restraints 1
_refine_ls_restrained_S_all 1.116
_refine_ls_R_factor_all 0.0413
_refine_ls_R_factor_gt 0.0394
_refine_ls_shift/su_max 0.001
_refine_ls_shift/su_mean 0.000
_refine_ls_structure_factor_coef Fsqd
_refine_ls_weighting_details 'calc w = 1/[\s^2^(Fo^2^)+(0.0579P)^2^+0.1095P] where P = (Fo^2^+2Fc^2^)/3'
_refine_ls_weighting_scheme calc
_refine_ls_wR_factor_gt 0.0936
_refine_ls_wR_factor_ref 0.0944
_reflns_number_gt 2964
_reflns_number_total 3099
_reflns_threshold_expression I>2\s(I)
_cod_data_source_file ob6250.cif
_cod_data_source_block I
_cod_depositor_comments
;
The following automatic conversions were performed:
'_symmetry_cell_setting' value 'Orthorhombic' changed to 'orthorhombic'
according to '/home/saulius/struct/CIF-dictionaries/cif_core.dic'
dictionary named 'cif_core.dic' version 2.4.1 from 2010-06-29.

Automatic conversion script
Id: cif_fix_enum 1527 2010-12-29 10:47:43Z saulius 

The following automatic conversions were performed:

'_chemical_melting_point' value '343-344' was changed to '343.5(5)' -
the average value was taken and precision was estimated.

Automatic conversion script
Id: cif_fix_values 1646 2011-03-28 12:23:43Z adriana 

The following automatic conversions were performed:

'_chemical_melting_point' value '343-344' was changed to '343.5(5)' -
the average value was taken and precision was
estimated.

'_symmetry_cell_setting' value 'Orthorhombic' changed to
'orthorhombic' according to
/home/saulius/struct/CIF-dictionaries/cif_core.dic dictionary named
'cif_core.dic' version 2.4.1 from 2010-06-29.

Automatic conversion script
Id: cif_fix_values 1715 2011-07-08 13:25:40Z adriana 
;
_cod_original_cell_volume 1290.1(2)
_cod_database_code 2202773
_cod_database_fobs_code 2202773

loop_
_symmetry_equiv_pos_as_xyz
'x, y, z'
'-x, -y, z+1/2'
'x+1/2, -y+1/2, z'
'-x+1/2, y+1/2, z+1/2'

loop_
_atom_site_label
_atom_site_fract_x
_atom_site_fract_y
_atom_site_fract_z
_atom_site_U_iso_or_equiv
_atom_site_adp_type
_atom_site_calc_flag
_atom_site_refinement_flags
_atom_site_occupancy
_atom_site_disorder_assembly
_atom_site_disorder_group
_atom_site_type_symbol
S 0.95291(9) 0.341051(17) 0.34256(7) 0.01823(13) Uani d . 1 . . S
Cl 0.66184(12) 0.58207(2) 0.42087(9) 0.03484(17) Uani d . 1 . . Cl
O1 0.9539(3) 0.29973(6) 0.2359(2) 0.0283(4) Uani d . 1 . . O
O2 1.1589(3) 0.36511(6) 0.3842(2) 0.0253(4) Uani d . 1 . . O
O3 0.7930(3) 0.37809(6) 0.24118(19) 0.0208(3) Uani d . 1 . . O
C1 0.4324(5) 0.29812(10) 0.9804(3) 0.0248(5) Uani d . 1 . . C
C2 0.5629(4) 0.30854(7) 0.8206(3) 0.0179(4) Uani d . 1 . . C
C3 0.4808(4) 0.29391(8) 0.6642(3) 0.0192(4) Uani d . 1 . . C
C4 0.5981(4) 0.30353(7) 0.5161(3) 0.0175(4) Uani d . 1 . . C
C5 0.8018(4) 0.32878(7) 0.5269(3) 0.0156(4) Uani d . 1 . . C
C6 0.8879(4) 0.34391(8) 0.6817(3) 0.0188(4) Uani d . 1 . . C
C7 0.7687(4) 0.33351(7) 0.8276(3) 0.0205(4) Uani d . 1 . . C
C8 0.7729(4) 0.42636(8) 0.2969(3) 0.0182(4) Uani d . 1 . . C
C9 0.5813(4) 0.43951(9) 0.3845(3) 0.0251(5) Uani d . 1 . . C
C10 0.5498(4) 0.48784(9) 0.4244(3) 0.0263(5) Uani d . 1 . . C
C11 0.7085(4) 0.52104(8) 0.3763(3) 0.0225(5) Uani d . 1 . . C
C12 0.9036(4) 0.50791(9) 0.2922(3) 0.0263(5) Uani d . 1 . . C
C13 0.9367(4) 0.45969(9) 0.2512(3) 0.0250(5) Uani d . 1 . . C
H1A 0.452(7) 0.2673(16) 1.014(6) 0.066(12) Uiso d . 1 . . H
H1B 0.269(5) 0.2998(10) 0.969(4) 0.025(7) Uiso d . 1 . . H
H1C 0.473(6) 0.3176(13) 1.070(5) 0.046(10) Uiso d . 1 . . H
H3 0.343(5) 0.2793(10) 0.656(4) 0.022(7) Uiso d . 1 . . H
H4 0.537(5) 0.2974(9) 0.406(4) 0.019(7) Uiso d . 1 . . H
H6 1.029(7) 0.3621(14) 0.669(6) 0.066(12) Uiso d . 1 . . H
H7 0.815(4) 0.3432(9) 0.940(4) 0.016(6) Uiso d . 1 . . H
H9 0.489(6) 0.4189(12) 0.411(5) 0.040(9) Uiso d . 1 . . H
H10 0.431(6) 0.4953(12) 0.476(5) 0.044(10) Uiso d . 1 . . H
H12 1.014(6) 0.5315(13) 0.256(5) 0.040(9) Uiso d . 1 . . H
H13 1.072(5) 0.4479(10) 0.191(4) 0.023(7) Uiso d . 1 . . H

loop_
_atom_site_aniso_label
_atom_site_aniso_U_11
_atom_site_aniso_U_22
_atom_site_aniso_U_33
_atom_site_aniso_U_12
_atom_site_aniso_U_13
_atom_site_aniso_U_23
S 0.0191(2) 0.0207(2) 0.0149(2) 0.00053(18) 0.0032(2) 0.0006(2)
Cl 0.0418(4) 0.0205(3) 0.0423(4) 0.0069(2) 0.0021(3) 0.0025(2)
O1 0.0384(10) 0.0253(8) 0.0213(8) 0.0038(7) 0.0102(8) -0.0023(7)
O2 0.0196(8) 0.0326(9) 0.0236(9) -0.0036(6) 0.0032(6) 0.0062(7)
O3 0.0245(8) 0.0225(8) 0.0155(7) -0.0005(6) -0.0036(6) 0.0003(6)
C1 0.0281(14) 0.0265(12) 0.0200(12) 0.0034(10) 0.0081(9) 0.0027(9)
C2 0.0200(10) 0.0162(9) 0.0176(11) 0.0056(7) 0.0057(8) 0.0028(8)
C3 0.0150(11) 0.0186(10) 0.0240(11) -0.0008(8) 0.0009(9) 0.0016(8)
C4 0.0161(10) 0.0201(9) 0.0164(10) 0.0004(8) -0.0017(8) 0.0000(9)
C5 0.0165(10) 0.0182(9) 0.0122(9) 0.0023(7) 0.0016(7) 0.0018(7)
C6 0.0165(10) 0.0231(10) 0.0169(11) -0.0025(8) 0.0000(8) -0.0022(8)
C7 0.0225(10) 0.0235(10) 0.0156(11) -0.0009(8) -0.0020(9) -0.0032(8)
C8 0.0184(10) 0.0203(9) 0.0158(10) 0.0008(8) -0.0030(7) 0.0030(8)
C9 0.0182(10) 0.0272(11) 0.0299(14) -0.0055(9) 0.0028(8) 0.0036(9)
C10 0.0212(12) 0.0281(11) 0.0295(13) 0.0040(8) 0.0061(10) 0.0015(10)
C11 0.0249(11) 0.0222(10) 0.0203(12) 0.0035(8) -0.0033(8) 0.0013(8)
C12 0.0234(12) 0.0235(11) 0.0320(13) -0.0019(9) 0.0028(9) 0.0073(9)
C13 0.0218(11) 0.0277(12) 0.0254(12) 0.0010(9) 0.0072(9) 0.0069(9)

loop_
_atom_type_symbol
_atom_type_description
_atom_type_scat_dispersion_real
_atom_type_scat_dispersion_imag
_atom_type_scat_source
C C 0.0033 0.0016 'International Tables Vol C Tables 4.2.6.8 and 6.1.1.4'
H H 0.0000 0.0000 'International Tables Vol C Tables 4.2.6.8 and 6.1.1.4'
O O 0.0106 0.0060 'International Tables Vol C Tables 4.2.6.8 and 6.1.1.4'
S S 0.1246 0.1234 'International Tables Vol C Tables 4.2.6.8 and 6.1.1.4'
Cl Cl 0.1484 0.1585 'International Tables Vol C Tables 4.2.6.8 and 6.1.1.4'

loop_
_geom_angle_atom_site_label_1
_geom_angle_atom_site_label_2
_geom_angle_atom_site_label_3
_geom_angle
_geom_angle_publ_flag
O1 S O2 120.66(11) y
O1 S O3 102.58(10) y
O2 S O3 108.58(9) y
O1 S C5 110.11(10) y
O2 S C5 109.40(10) y
O3 S C5 104.06(9) y
C8 O3 S 119.71(13) y
C2 C1 H1A 112(3) ?
C2 C1 H1B 114.2(18) ?
H1A C1 H1B 101(3) ?
C2 C1 H1C 114(2) ?
H1A C1 H1C 106(4) ?
H1B C1 H1C 108(3) ?
C3 C2 C7 118.8(2) ?
C3 C2 C1 121.0(2) ?
C7 C2 C1 120.2(2) ?
C4 C3 C2 121.6(2) ?
C4 C3 H3 118(2) ?
C2 C3 H3 120.4(19) ?
C3 C4 C5 118.2(2) ?
C3 C4 H4 123.6(17) ?
C5 C4 H4 117.6(17) ?
C6 C5 C4 121.4(2) ?
C6 C5 S 119.60(16) ?
C4 C5 S 119.04(17) ?
C7 C6 C5 119.3(2) ?
C7 C6 H6 130(3) ?
C5 C6 H6 111(3) ?
C6 C7 C2 120.7(2) ?
C6 C7 H7 124.3(16) ?
C2 C7 H7 115.0(16) ?
C9 C8 C13 122.0(2) ?
C9 C8 O3 118.50(19) ?
C13 C8 O3 119.3(2) ?
C8 C9 C10 118.7(2) ?
C8 C9 H9 120(3) ?
C10 C9 H9 121(3) ?
C11 C10 C9 119.6(2) ?
C11 C10 H10 123(2) ?
C9 C10 H10 117(2) ?
C10 C11 C12 122.0(2) ?
C10 C11 Cl 119.08(18) ?
C12 C11 Cl 118.95(18) ?
C11 C12 C13 119.0(2) ?
C11 C12 H12 122(2) ?
C13 C12 H12 119(2) ?
C8 C13 C12 118.7(2) ?
C8 C13 H13 117.9(17) ?
C12 C13 H13 123.4(17) ?

loop_
_geom_bond_atom_site_label_1
_geom_bond_atom_site_label_2
_geom_bond_site_symmetry_2
_geom_bond_distance
_geom_bond_publ_flag
S O1 . 1.4216(18) y
S O2 . 1.4227(17) y
S O3 . 1.6071(16) y
S C5 . 1.743(2) y
Cl C11 . 1.745(2) y
O3 C8 . 1.410(3) y
C1 C2 . 1.508(3) y
C1 H1A . 0.89(5) ?
C1 H1B . 0.96(3) ?
C1 H1C . 0.92(4) ?
C2 C3 . 1.390(3) ?
C2 C7 . 1.397(3) ?
C3 C4 . 1.387(3) ?
C3 H3 . 0.91(3) ?
C4 C5 . 1.393(3) ?
C4 H4 . 0.96(3) ?
C5 C6 . 1.390(3) ?
C6 C7 . 1.383(3) ?
C6 H6 . 0.98(5) ?
C7 H7 . 0.98(3) ?
C8 C9 . 1.375(3) ?
C8 C13 . 1.384(3) ?
C9 C10 . 1.387(4) ?
C9 H9 . 0.82(4) ?
C10 C11 . 1.366(3) ?
C10 H10 . 0.83(4) ?
C11 C12 . 1.377(3) ?
C12 C13 . 1.387(4) ?
C12 H12 . 0.97(4) ?
C13 H13 . 1.00(3) ?

loop_
_geom_hbond_atom_site_label_D
_geom_hbond_atom_site_label_H
_geom_hbond_atom_site_label_A
_geom_hbond_site_symmetry_A
_geom_hbond_distance_DH
_geom_hbond_distance_HA
_geom_hbond_distance_DA
_geom_hbond_angle_DHA
_geom_hbond_publ_flag
C1 H1A O1 3_456 0.89(5) 2.56(5) 3.380(3) 154(4) y
C1 H1B O1 1_456 0.96(3) 2.83(3) 3.471(3) 125(2) y
C1 H1C O3 1_556 0.92(4) 2.87(4) 3.697(3) 151(3) y
C4 H4 O1 3_455 0.96(3) 3.05(3) 3.713(3) 127.7(19) y
C4 H4 O2 1_455 0.96(3) 2.91(3) 3.269(3) 103.2(18) y
C7 H7 O1 1_556 0.98(3) 2.75(3) 3.537(3) 138(2) y
C7 H7 O3 1_556 0.98(3) 2.57(3) 3.500(3) 160(2) y
C9 H9 O2 1_455 0.82(4) 2.46(4) 3.228(3) 156(4) y
C13 H13 Cl 2_764 1.00(3) 2.77(3) 3.709(3) 158(2) y
C4 H4 O1 . 0.96(3) 2.80(3) 3.054(3) 96.2(18) y
C4 H4 O3 . 0.96(3) 2.98(3) 3.210(3) 94.8(17) y
C6 H6 O2 . 0.97(5) 2.37(5) 2.905(3) 114(4) y
C13 H13 O2 . 1.00(3) 2.79(3) 3.108(3) 99.0(19) y
C3 H3 Cg1 3_455 0.91(3) 2.87 3.574 134.7 yes
C10 H10 Cg2 2_555 0.83(4) 3.17 3.845 140.7 yes

loop_
_geom_torsion_atom_site_label_1
_geom_torsion_atom_site_label_2
_geom_torsion_atom_site_label_3
_geom_torsion_atom_site_label_4
_geom_torsion
_geom_torsion_publ_flag
O1 S O3 C8 -171.93(16) ?
O2 S O3 C8 -43.16(18) ?
C5 S O3 C8 73.30(17) y
C7 C2 C3 C4 0.1(3) ?
C1 C2 C3 C4 179.6(2) ?
C2 C3 C4 C5 -0.5(3) ?
C3 C4 C5 C6 0.4(3) ?
C3 C4 C5 S 179.71(16) ?
O1 S C5 C6 136.71(18) ?
O2 S C5 C6 1.9(2) ?
O3 S C5 C6 -113.97(18) ?
O1 S C5 C4 -42.6(2) ?
O2 S C5 C4 -177.40(16) ?
O3 S C5 C4 66.73(18) ?
C4 C5 C6 C7 0.1(3) ?
S C5 C6 C7 -179.17(16) ?
C5 C6 C7 C2 -0.6(3) ?
C3 C2 C7 C6 0.5(3) ?
C1 C2 C7 C6 -179.0(2) ?
S O3 C8 C9 -102.2(2) ?
S O3 C8 C13 82.7(2) ?
C13 C8 C9 C10 1.5(4) ?
O3 C8 C9 C10 -173.4(2) ?
C8 C9 C10 C11 -0.1(4) ?
C9 C10 C11 C12 -1.6(4) ?
C9 C10 C11 Cl 177.81(19) ?
C10 C11 C12 C13 1.8(4) ?
Cl C11 C12 C13 -177.6(2) ?
C9 C8 C13 C12 -1.4(4) ?
O3 C8 C13 C12 173.6(2) ?
C11 C12 C13 C8 -0.3(4) ?

loop_
_cod_related_entry_id
_cod_related_entry_database
_cod_related_entry_code
1 ChemSpider 192190
